data_4135296
loop_
_publ_author_name
'Lee, Ji Yoon'
'Root, Harrison D.'
'Ali, Rashid'
'An, Won'
'Lynch, Vincent M.'
'B\"ahring, Steffen'
'Kim, In Su'
'Sessler, Jonathan L.'
'Park, Jung Su'

_publ_section_title
;
 Ratiometric Turn-On Fluorophore Displacement Ensembles for Nitroaromatic
 Explosives Detection
;
_journal_name_full 'Journal of the American Chemical Society'
_journal_paper_doi 10.1021/jacs.0c08106
_journal_year 2020
_chemical_formula_moiety 'C60 H44 N4 S16, 2 (C28 H34 N2 O4)'
_chemical_formula_sum 'C116 H112 N8 O8 S16'
_chemical_formula_weight 2259.09
_space_group_crystal_system tetragonal
_space_group_IT_number 88
_space_group_name_Hall '-I 4ad'
_space_group_name_H-M_alt 'I 41/a :2'
_atom_sites_solution_hydrogens geom
_audit_creation_date 2020-06-23
_audit_creation_method
;
Olex2 1.3
(compiled 2019.09.11 svn.r3662 for OlexSys, GUI svn.r5938)
;
_cell_angle_alpha 90
_cell_angle_beta 90
_cell_angle_gamma 90
_cell_formula_units_Z 4
_cell_length_a 20.4388(3)
_cell_length_b 20.4388(3)
_cell_length_c 31.2788(5)
_cell_measurement_reflns_used 7586
_cell_measurement_temperature 223.15
_cell_measurement_theta_max 65.1280
_cell_measurement_theta_min 4.1590
_cell_volume 13066.5(3)
_computing_cell_refinement 'Apex II release 2010, Bruker AXS, Inc.'
_computing_data_collection 'SAINT V8.40A, Bruker AXS, Inc.'
_computing_data_reduction 'Apex II release 2010, Bruker AXS, Inc.'
_computing_molecular_graphics 'XP SHELXTL/PC, Bruker AXS, Inc. 2009'
_computing_publication_material 'Olex2 1.3 (Dolomanov et al., 2009)'
_computing_structure_refinement 'ShelXL 2018/3 (Sheldrick, 2015)'
_computing_structure_solution 'ShelXT n/a (Sheldrick, 2015)'
_diffrn_ambient_temperature 223.15
_diffrn_measured_fraction_theta_full 0.999
_diffrn_measured_fraction_theta_max 0.999
_diffrn_measurement_details
;
List of Runs (angles in degrees, time in seconds):

  # Type    Start    End  Width  t~exp~   \w     \q     \k     \f   Frames
--------------------------------------------------------------------------
  1  \f   -130.83  71.17   1.00   30.00 -24.77-104.27  30.17    --   202
  2  \f    144.46 255.46   1.00   30.00  -9.52   7.92  59.16    --   111
  3  \f     72.83 298.83   1.00   30.00 -95.71-104.27 -30.17    --   226
  4  \w    -98.65  -7.65   1.00   30.00    --  -87.25  47.78-102.23   91
  5  \f     80.04 173.04   1.00   30.00 -87.02-104.27 -59.16    --    93
  6  \f   -339.96 -29.96   1.00   30.00 -72.02 -89.27 -59.16    --   310
  7  \f   -339.96 -39.96   1.00   30.00 -57.02 -74.27 -59.16    --   300
  8  \f     74.67 184.67   1.00   30.00  -0.52   7.92  30.17    --   110
;
_diffrn_measurement_device 'abstract diffractometer'
_diffrn_measurement_device_type 'Saxi-CrysAlisPro-abstract goniometer imported SAXI images'
_diffrn_measurement_method '\w and \f scans'
_diffrn_radiation_type CuK\a
_diffrn_radiation_wavelength 1.54184
_diffrn_reflns_av_R_equivalents 0.0385
_diffrn_reflns_av_unetI/netI 0.0303
_diffrn_reflns_Laue_measured_fraction_full 0.999
_diffrn_reflns_Laue_measured_fraction_max 0.999
_diffrn_reflns_limit_h_max 24
_diffrn_reflns_limit_h_min -24
_diffrn_reflns_limit_k_max 22
_diffrn_reflns_limit_k_min -22
_diffrn_reflns_limit_l_max 37
_diffrn_reflns_limit_l_min -37
_diffrn_reflns_number 32013
_diffrn_reflns_point_group_measured_fraction_full 0.999
_diffrn_reflns_point_group_measured_fraction_max 0.999
_diffrn_reflns_theta_full 67.684
_diffrn_reflns_theta_max 68.449
_diffrn_reflns_theta_min 2.582
_exptl_absorpt_coefficient_mu 2.873
_exptl_absorpt_correction_T_max 1.00000
_exptl_absorpt_correction_T_min 0.74328
_exptl_absorpt_correction_type multi-scan
_exptl_absorpt_process_details 'SADABS, G. M. Sheldrick, 2009'
_exptl_crystal_colour green
_exptl_crystal_colour_primary green
_exptl_crystal_density_diffrn 1.148
_exptl_crystal_description block
_exptl_crystal_F_000 4736
_exptl_crystal_size_max 0.16
_exptl_crystal_size_mid 0.12
_exptl_crystal_size_min 0.08
_refine_diff_density_max 0.273
_refine_diff_density_min -0.263
_refine_diff_density_rms 0.051
_refine_ls_extinction_method none
_refine_ls_goodness_of_fit_ref 1.028
_refine_ls_hydrogen_treatment constr
_refine_ls_matrix_type full
_refine_ls_number_parameters 569
_refine_ls_number_reflns 6014
_refine_ls_number_restraints 1646
_refine_ls_restrained_S_all 1.119
_refine_ls_R_factor_all 0.0661
_refine_ls_R_factor_gt 0.0453
_refine_ls_shift/su_max 0.006
_refine_ls_shift/su_mean 0.000
_refine_ls_structure_factor_coef Fsqd
_refine_ls_weighting_details 'w=1/[\s^2^(Fo^2^)+(0.0865P)^2^] where P=(Fo^2^+2Fc^2^)/3'
_refine_ls_weighting_scheme calc
_refine_ls_wR_factor_gt 0.1249
_refine_ls_wR_factor_ref 0.1366
_reflns_Friedel_coverage 0.000
_reflns_number_gt 4201
_reflns_number_total 6014
_reflns_threshold_expression 'I > 2\s(I)'
_cod_data_source_file ja0c08106_si_002.cif
_cod_data_source_block jungsu2
_cod_original_cell_volume 13066.5(4)
_cod_original_sg_symbol_H-M 'I 41/a'
_cod_database_code 4135296
_shelx_shelxl_version_number 2018/3
_shelx_space_group_comment
;
The symmetry employed for this shelxl refinement is uniquely defined
by the following loop, which should always be used as a source of
symmetry information in preference to the above space-group names.
They are only intended as comments.
;
_olex2_refinement_description
;
1. Fixed Uiso
 At 1.2 times of:
  All C(H) groups, All C(H,H) groups, All N(H) groups
 At 1.5 times of:
  All C(H,H,H) groups
2. Restrained distances
 S1-C5 = S1-C8 = S2-C6 = S2-C8 = S3-C9 = S3-C10 = S4-C9 = S4-C15
 1.74 with sigma of 0.02
 C1-C3 = C2-C3 = C3-C4
 1.5 with sigma of 0.02
 C4-C5 = C5-C6 = C6-C7 = C8-C9 = C10-C11 = C11-C12 = C12-C13 = C13-C14
 1.4 with sigma of 0.02
 C14-C15 = C10-C15
 1.4 with sigma of 0.02
 N1-C4 = N1-C7
 1.35 with sigma of 0.02
 C4-C6 = C5-C7 = C10-C12 = C11-C13 = C12-C14 = C13-C15 = C10-C14 = C11-C15
 2.4 with sigma of 0.02
 C10-C13 = C11-C14 = C12-C15
 2.8 with sigma of 0.02
 S3-C8 = S4-C8 = S2-C9 = S1-C9 = S1-C4 = S2-C7 = S3-C11 = S4-C14
 2.7 with sigma of 0.02
 O1-C51 = O2-C52 = O3-C57 = O4-C58
 1.2 with sigma of 0.02
 C65-C66 = C66-C67 = C67-C68 = C65-C69 = C69-C70 = C70-C71
 1.5 with sigma of 0.02
 C72-C73 = C72-C76 = C73-C74 = C74-C75 = C76-C77 = C77-C78
 1.5 with sigma of 0.02
 N2-C65 = N3-C72
 1.45 with sigma of 0.02
 C65-C70 = C65-C67 = C66-C68 = C69-C71
 2.45 with sigma of 0.02
 C72-C74 = C72-C77 = C73-C75 = C76-C78 = C73-C76 = C66-C69
 2.45 with sigma of 0.02
 C52-C65 = C51-C65 = C72-C58 = C72-C57
 2.45 with sigma of 0.02
 O1-N2 = O1-C62 = O2-N2 = O2-C53 = O3-N3 = O3-C56 = O4-N3 = O4-C59
 2.35 with sigma of 0.02
 N2-C51 = N2-C52 = C52-C53 = C53-C63 = C63-C62 = C62-C61
 1.4 with sigma of 0.02
 C64-C63 = C60-C61 = C54-C55 = C55-C56 = C56-C57 = C59-C64
 1.4 with sigma of 0.02
 C58-C59 = C56-C57
 1.4 with sigma of 0.02
 C57-C55 = C57-C58 = C58-C60 = C58-C64 = C57-C64
 2.4 with sigma of 0.02
 C55-C64 = C55-C53 = C54-C56 = C54-C63 = C63-C61 = C63-C59
 2.4 with sigma of 0.02
 C60-C62 = C62-C53 = C63-C52 = C52-C51 = C51-C63
 2.4 with sigma of 0.02
 C58-C56 = C59-C57 = N3-C64 = C56-C53 = C64-C54 = C63-C55
 2.8 with sigma of 0.02
 C60-C63 = C64-C61 = C62-C52 = C63-N2 = C53-C51
 2.8 with sigma of 0.02
 S3-C9 \\sim S3A-C9A
 with sigma of 0.02
 S3-C10 \\sim S3A-C10A
 with sigma of 0.02
 S4-C9 \\sim S4A-C9A
 with sigma of 0.02
 S4-C15 \\sim S4A-C15A
 with sigma of 0.02
 C8-C9 \\sim C8-C9A
 with sigma of 0.02
 C10-C11 \\sim C10A-C11A
 with sigma of 0.02
 C10-C15 \\sim C10A-C15A
 with sigma of 0.02
 C11-C12 \\sim C11A-C12A
 with sigma of 0.02
 C12-C13 \\sim C12A-C13A
 with sigma of 0.02
 C13-C14 \\sim C13A-C14A
 with sigma of 0.02
 C14-C15 \\sim C14A-C15A
 with sigma of 0.02
 S3-S4 \\sim S3A-S4A
 with sigma of 0.04
 S3-C8 \\sim S3A-C8
 with sigma of 0.04
 S3-C11 \\sim S3A-C11A
 with sigma of 0.04
 S3-C15 \\sim S3A-C15A
 with sigma of 0.04
 S4-C8 \\sim S4A-C8
 with sigma of 0.04
 S4-C10 \\sim S4A-C10A
 with sigma of 0.04
 S4-C14 \\sim S4A-C14A
 with sigma of 0.04
 C9-C10 \\sim C9A-C10A
 with sigma of 0.04
 C9-C15 \\sim C9A-C15A
 with sigma of 0.04
 C10-C12 \\sim C10A-C12A
 with sigma of 0.04
 C10-C14 \\sim C10A-C14A
 with sigma of 0.04
 C11-C13 \\sim C11A-C13A
 with sigma of 0.04
 C11-C15 \\sim C11A-C15A
 with sigma of 0.04
 C12-C14 \\sim C12A-C14A
 with sigma of 0.04
 C13-C15 \\sim C13A-C15A
 with sigma of 0.04
3. Restrained planarity
 N2, N3, O1, O2, O3, O4, C51, C52, C53, C54, C55, C56, C57, C58, C59, C60, C61,
  C62, C63, C64
 with sigma of 0.02
4. Uiso/Uaniso restraints and constraints
All non-hydrogen atoms have similar U: within 2A with sigma of 0.01 and sigma
for terminal atoms of 0.02 within 2A
All non-hydrogen atoms restrained to be isotropic: with sigma of 0.01 and sigma
for terminal atoms of 0.02
5. Rigid body (RIGU) restrains
 All non-hydrogen atoms
 with sigma for 1-2 distances of 0.004 and sigma for 1-3 distances of 0.004
6. Others
 Sof(C9A)=Sof(S3A)=Sof(C10A)=Sof(C11A)=Sof(H11A)=Sof(C12A)=Sof(H12A)=Sof(C13A)=
 Sof(H13A)=Sof(C14A)=Sof(H14A)=Sof(C15A)=Sof(S4A)=1-FVAR(1)
 Sof(S3)=Sof(S4)=Sof(C9)=Sof(C10)=Sof(C11)=Sof(H11)=Sof(C12)=Sof(H12)=Sof(C13)=
 Sof(H13)=Sof(C14)=Sof(H14)=Sof(C15)=FVAR(1)
 Fixed Sof: O1(0.5) O2(0.5) O3(0.5) O4(0.5) N2(0.5) N3(0.5) C51(0.5) C52(0.5)
 C53(0.5) C54(0.5) H54(0.5) C55(0.5) H55(0.5) C56(0.5) C57(0.5) C58(0.5)
 C59(0.5) C60(0.5) H60(0.5) C61(0.5) H61(0.5) C62(0.5) C63(0.5) C64(0.5)
 C65(0.5) H65(0.5) C66(0.5) H66A(0.5) H66B(0.5) C67(0.5) H67A(0.5) H67B(0.5)
 C68(0.5) H68A(0.5) H68B(0.5) H68C(0.5) C69(0.5) H69A(0.5) H69B(0.5) C70(0.5)
 H70A(0.5) H70B(0.5) C71(0.5) H71A(0.5) H71B(0.5) H71C(0.5) C72(0.5) H72(0.5)
 C73(0.5) H73A(0.5) H73B(0.5) C74(0.5) H74A(0.5) H74B(0.5) C75(0.5) H75A(0.5)
 H75B(0.5) H75C(0.5) C76(0.5) H76A(0.5) H76B(0.5) C77(0.5) H77A(0.5) H77B(0.5)
 C78(0.5) H78A(0.5) H78B(0.5) H78C(0.5)
7.a Ternary CH refined with riding coordinates:
 C65(H65), C72(H72)
7.b Secondary CH2 refined with riding coordinates:
 C66(H66A,H66B), C67(H67A,H67B), C69(H69A,H69B), C70(H70A,H70B), C73(H73A,
 H73B), C74(H74A,H74B), C76(H76A,H76B), C77(H77A,H77B)
7.c Me refined with riding coordinates:
 C1(H1A,H1B,H1C), C2(H2A,H2B,H2C), C68(H68A,H68B,H68C), C71(H71A,H71B,H71C),
 C75(H75A,H75B,H75C), C78(H78A,H78B,H78C)
7.d Aromatic/amide H refined with riding coordinates:
 N1(H1), C11(H11), C12(H12), C13(H13), C14(H14), C54(H54), C55(H55), C60(H60),
 C61(H61), C11A(H11A), C12A(H12A), C13A(H13A), C14A(H14A)
;
_smtbx_masks_void_probe_radius 1.2
_smtbx_masks_void_truncation_radius 1.2
_olex2_submission_special_instructions 'No special instructions were received'
_oxdiff_exptl_absorpt_empirical_details
;
Empirical correction (ABSPACK) includes:
- Absorption correction using spherical harmonics
- Frame scaling
;

loop_
_space_group_symop_operation_xyz
'x, y, z'
'-x+1/2, -y, z+1/2'
'-y+3/4, x+1/4, z+1/4'
'y+3/4, -x+3/4, z+3/4'
'x+1/2, y+1/2, z+1/2'
'-x+1, -y+1/2, z+1'
'-y+5/4, x+3/4, z+3/4'
'y+5/4, -x+5/4, z+5/4'
'-x, -y, -z'
'x-1/2, y, -z-1/2'
'y-3/4, -x-1/4, -z-1/4'
'-y-3/4, x-3/4, -z-3/4'
'-x+1/2, -y+1/2, -z+1/2'
'x, y+1/2, -z'
'y-1/4, -x+1/4, -z+1/4'
'-y-1/4, x-1/4, -z-1/4'

loop_
_atom_site_label
_atom_site_type_symbol
_atom_site_fract_x
_atom_site_fract_y
_atom_site_fract_z
_atom_site_U_iso_or_equiv
_atom_site_adp_type
_atom_site_occupancy
_atom_site_site_symmetry_order
_atom_site_calc_flag
_atom_site_refinement_flags_posn
_atom_site_refinement_flags_adp
_atom_site_refinement_flags_occupancy
_atom_site_disorder_assembly
_atom_site_disorder_group
S1 S 0.66697(3) 0.67685(3) 0.73304(2) 0.05427(17) Uani 1 1 d D U . . .
S2 S 0.66692(3) 0.82313(3) 0.73303(2) 0.05423(17) Uani 1 1 d D U . . .
S3 S 0.6794(5) 0.6872(3) 0.83803(19) 0.0723(11) Uani 0.496(8) 1 d D U P A 1
S4 S 0.6790(5) 0.8307(3) 0.83294(18) 0.0681(10) Uani 0.496(8) 1 d D U P A 1
N1 N 0.62024(10) 0.75009(9) 0.62133(6) 0.0682(6) Uani 1 1 d D U . . .
H1 H 0.609898 0.750126 0.594349 0.082 Uiso 1 1 calc R U . . .
C1 C 0.63146(15) 0.57427(12) 0.65926(9) 0.0796(8) Uani 1 1 d D U . . .
H1A H 0.627230 0.531440 0.646195 0.119 Uiso 1 1 calc R U . . .
H1B H 0.674439 0.578346 0.672148 0.119 Uiso 1 1 calc R U . . .
H1C H 0.598166 0.579497 0.681091 0.119 Uiso 1 1 calc R U . . .
C2 C 0.67580(12) 0.61874(15) 0.59065(9) 0.0802(8) Uani 1 1 d D U . . .
H2A H 0.671720 0.575773 0.577757 0.120 Uiso 1 1 calc R U . . .
H2B H 0.670431 0.652051 0.568842 0.120 Uiso 1 1 calc R U . . .
H2C H 0.718694 0.623019 0.603628 0.120 Uiso 1 1 calc R U . . .
C3 C 0.62287(11) 0.62726(11) 0.62505(8) 0.0614(6) Uani 1 1 d D U . . .
C4 C 0.62934(11) 0.69390(11) 0.64496(7) 0.0600(6) Uani 1 1 d D U . . .
C5 C 0.64377(10) 0.71540(10) 0.68532(6) 0.0490(5) Uani 1 1 d D U . . .
C6 C 0.64371(10) 0.78469(10) 0.68545(6) 0.0484(5) Uani 1 1 d D U . . .
C7 C 0.62924(11) 0.80597(11) 0.64494(7) 0.0589(6) Uani 1 1 d D U . . .
C8 C 0.66902(10) 0.75003(11) 0.76245(6) 0.0523(5) Uani 1 1 d D U . . .
C9 C 0.6743(12) 0.7555(4) 0.8056(2) 0.0579(16) Uani 0.496(8) 1 d D U P A 1
C10 C 0.6636(5) 0.7299(4) 0.8855(2) 0.0681(16) Uani 0.496(8) 1 d D U P A 1
C11 C 0.6529(4) 0.6977(4) 0.9242(2) 0.0798(16) Uani 0.496(8) 1 d D U P A 1
H11 H 0.653563 0.651725 0.925646 0.096 Uiso 0.496(8) 1 calc R U P A 1
C12 C 0.6414(5) 0.7348(5) 0.9607(2) 0.0843(19) Uani 0.496(8) 1 d D U P A 1
H12 H 0.634745 0.714175 0.987232 0.101 Uiso 0.496(8) 1 calc R U P A 1
C13 C 0.6396(4) 0.8037(5) 0.9577(2) 0.0920(19) Uani 0.496(8) 1 d D U P A 1
H13 H 0.631031 0.828423 0.982390 0.110 Uiso 0.496(8) 1 calc R U P A 1
C14 C 0.6503(4) 0.8358(4) 0.9194(2) 0.0821(17) Uani 0.496(8) 1 d D U P A 1
H14 H 0.648966 0.881688 0.917682 0.098 Uiso 0.496(8) 1 calc R U P A 1
C15 C 0.6631(4) 0.7969(4) 0.8829(2) 0.0671(15) Uani 0.496(8) 1 d D U P A 1
O1 O 0.6725(3) 0.7495(2) 0.37638(16) 0.112(2) Uani 0.5 1 d D U P B -1
O2 O 0.6486(2) 0.75009(14) 0.52028(11) 0.0740(10) Uani 0.5 1 d D U P B -1
O3 O 0.3089(2) 0.74987(15) 0.49570(17) 0.1069(14) Uani 0.5 1 d D U P B -1
O4 O 0.3334(3) 0.7493(2) 0.3520(2) 0.138(2) Uani 0.5 1 d D U P B -1
N2 N 0.6633(3) 0.74978(13) 0.44855(18) 0.0733(15) Uani 0.5 1 d D U P B -1
N3 N 0.3195(3) 0.74958(15) 0.4238(2) 0.0985(16) Uani 0.5 1 d D U P B -1
C51 C 0.6373(4) 0.74959(18) 0.40720(18) 0.0794(16) Uani 0.5 1 d D U P B -1
C52 C 0.6237(3) 0.74992(12) 0.48494(16) 0.0656(12) Uani 0.5 1 d D U P B -1
C53 C 0.5529(3) 0.74988(11) 0.47937(18) 0.0579(12) Uani 0.5 1 d D U P B -1
C54 C 0.5123(3) 0.75002(14) 0.51419(14) 0.0564(17) Uani 0.5 1 d D U P B -1
H54 H 0.530321 0.750147 0.541831 0.068 Uiso 0.5 1 calc R U P B -1
C55 C 0.4444(3) 0.74996(13) 0.50915(18) 0.0653(13) Uani 0.5 1 d D U P B -1
H55 H 0.417430 0.750019 0.533478 0.078 Uiso 0.5 1 calc R U P B -1
C56 C 0.4166(3) 0.74982(12) 0.4693(2) 0.0672(14) Uani 0.5 1 d D U P B -1
C57 C 0.3468(4) 0.74975(13) 0.4644(3) 0.081(2) Uani 0.5 1 d D U P B -1
C58 C 0.3599(4) 0.7494(2) 0.3873(3) 0.096(2) Uani 0.5 1 d D U P B -1
C59 C 0.4298(5) 0.74948(19) 0.3918(3) 0.0660(18) Uani 0.5 1 d D U P B -1
C60 C 0.4712(6) 0.7493(2) 0.3571(3) 0.067(2) Uani 0.5 1 d D U P B -1
H60 H 0.453166 0.749222 0.329470 0.081 Uiso 0.5 1 calc R U P B -1
C61 C 0.5392(6) 0.7494(2) 0.3617(3) 0.069(2) Uani 0.5 1 d D U P B -1
H61 H 0.566402 0.749286 0.337481 0.083 Uiso 0.5 1 calc R U P B -1
C62 C 0.5660(5) 0.74956(18) 0.4020(2) 0.0630(18) Uani 0.5 1 d D U P B -1
C63 C 0.5255(3) 0.74970(13) 0.43793(19) 0.0556(16) Uani 0.5 1 d D U P B -1
C64 C 0.4560(3) 0.74965(13) 0.4327(2) 0.0604(16) Uani 0.5 1 d D U P B -1
C65 C 0.7356(3) 0.7496(3) 0.4537(2) 0.0916(15) Uani 0.5 1 d D U P B -1
H65 H 0.742604 0.750262 0.485055 0.110 Uiso 0.5 1 calc R U P B -1
C66 C 0.7690(8) 0.8064(5) 0.4385(5) 0.140(3) Uani 0.5 1 d D U P B -1
H66A H 0.804129 0.788114 0.420781 0.169 Uiso 0.5 1 calc R U P B -1
H66B H 0.790925 0.823134 0.464117 0.169 Uiso 0.5 1 calc R U P B -1
C67 C 0.7507(6) 0.8667(5) 0.4153(4) 0.177(4) Uani 0.5 1 d D U P B -1
H67A H 0.758187 0.858916 0.384768 0.213 Uiso 0.5 1 calc R U P B -1
H67B H 0.703578 0.873232 0.419112 0.213 Uiso 0.5 1 calc R U P B -1
C68 C 0.7832(11) 0.9271(7) 0.4266(6) 0.237(7) Uani 0.5 1 d D U P B -1
H68A H 0.766391 0.962337 0.408913 0.355 Uiso 0.5 1 calc R U P B -1
H68B H 0.774999 0.936969 0.456433 0.355 Uiso 0.5 1 calc R U P B -1
H68C H 0.829868 0.922584 0.421926 0.355 Uiso 0.5 1 calc R U P B -1
C69 C 0.7672(5) 0.6834(4) 0.4386(3) 0.107(2) Uani 0.5 1 d D U P B -1
H69A H 0.761768 0.679878 0.407594 0.128 Uiso 0.5 1 calc R U P B -1
H69B H 0.814300 0.685237 0.444487 0.128 Uiso 0.5 1 calc R U P B -1
C70 C 0.7409(4) 0.6245(4) 0.4583(3) 0.121(2) Uani 0.5 1 d D U P B -1
H70A H 0.693231 0.623534 0.454871 0.145 Uiso 0.5 1 calc R U P B -1
H70B H 0.750792 0.624455 0.488963 0.145 Uiso 0.5 1 calc R U P B -1
C71 C 0.7735(9) 0.5596(5) 0.4356(5) 0.184(5) Uani 0.5 1 d D U P B -1
H71A H 0.755871 0.520388 0.448703 0.276 Uiso 0.5 1 calc R U P B -1
H71B H 0.763145 0.559653 0.405302 0.276 Uiso 0.5 1 calc R U P B -1
H71C H 0.820562 0.560571 0.439310 0.276 Uiso 0.5 1 calc R U P B -1
C72 C 0.2483(4) 0.7452(4) 0.4179(3) 0.135(2) Uani 0.5 1 d D U P B -1
H72 H 0.247483 0.741298 0.386343 0.162 Uiso 0.5 1 calc R U P B -1
C73 C 0.2248(8) 0.6792(5) 0.4285(5) 0.144(3) Uani 0.5 1 d D U P B -1
H73A H 0.219427 0.657209 0.400914 0.173 Uiso 0.5 1 calc R U P B -1
H73B H 0.180482 0.685710 0.439702 0.173 Uiso 0.5 1 calc R U P B -1
C74 C 0.2567(4) 0.6257(4) 0.4590(3) 0.117(2) Uani 0.5 1 d D U P B -1
H74A H 0.304248 0.626002 0.455191 0.140 Uiso 0.5 1 calc R U P B -1
H74B H 0.247280 0.636905 0.488817 0.140 Uiso 0.5 1 calc R U P B -1
C75 C 0.2313(8) 0.5589(6) 0.4499(4) 0.171(4) Uani 0.5 1 d D U P B -1
H75A H 0.251768 0.527690 0.469012 0.257 Uiso 0.5 1 calc R U P B -1
H75B H 0.184245 0.558130 0.454106 0.257 Uiso 0.5 1 calc R U P B -1
H75C H 0.241184 0.547233 0.420497 0.257 Uiso 0.5 1 calc R U P B -1
C76 C 0.2218(7) 0.8039(5) 0.4213(5) 0.177(4) Uani 0.5 1 d D U P B -1
H76A H 0.205552 0.804982 0.450731 0.212 Uiso 0.5 1 calc R U P B -1
H76B H 0.182643 0.801049 0.403289 0.212 Uiso 0.5 1 calc R U P B -1
C77 C 0.2448(6) 0.8691(6) 0.4142(4) 0.191(4) Uani 0.5 1 d D U P B -1
H77A H 0.227174 0.884853 0.386962 0.230 Uiso 0.5 1 calc R U P B -1
H77B H 0.292548 0.868093 0.411708 0.230 Uiso 0.5 1 calc R U P B -1
C78 C 0.2261(14) 0.9175(8) 0.4493(7) 0.265(8) Uani 0.5 1 d D U P B -1
H78A H 0.243302 0.960447 0.442298 0.398 Uiso 0.5 1 calc R U P B -1
H78B H 0.178812 0.919875 0.451567 0.398 Uiso 0.5 1 calc R U P B -1
H78C H 0.244281 0.903091 0.476349 0.398 Uiso 0.5 1 calc R U P B -1
C9A C 0.6743(12) 0.7440(4) 0.8055(2) 0.0592(16) Uani 0.504(8) 1 d D U P A 2
S3A S 0.6787(4) 0.6695(3) 0.83289(17) 0.0672(9) Uani 0.504(8) 1 d D U P A 2
C10A C 0.6625(5) 0.7029(4) 0.8829(2) 0.0693(15) Uani 0.504(8) 1 d D U P A 2
C11A C 0.6501(4) 0.6641(5) 0.9198(2) 0.0830(16) Uani 0.504(8) 1 d D U P A 2
H11A H 0.649377 0.618164 0.918439 0.100 Uiso 0.504(8) 1 calc R U P A 2
C12A C 0.6390(4) 0.6972(5) 0.9580(2) 0.0915(18) Uani 0.504(8) 1 d D U P A 2
H12A H 0.630110 0.672917 0.982836 0.110 Uiso 0.504(8) 1 calc R U P A 2
C13A C 0.6408(5) 0.7671(5) 0.9607(3) 0.0846(18) Uani 0.504(8) 1 d D U P A 2
H13A H 0.633813 0.788223 0.986935 0.102 Uiso 0.504(8) 1 calc R U P A 2
C14A C 0.6528(4) 0.8026(4) 0.9246(2) 0.0796(15) Uani 0.504(8) 1 d D U P A 2
H14A H 0.654043 0.848509 0.925623 0.096 Uiso 0.504(8) 1 calc R U P A 2
C15A C 0.6634(5) 0.7693(4) 0.8856(2) 0.0685(16) Uani 0.504(8) 1 d D U P A 2
S4A S 0.6791(5) 0.8132(3) 0.83782(19) 0.0723(11) Uani 0.504(8) 1 d D U P A 2

loop_
_atom_site_aniso_label
_atom_site_aniso_U_11
_atom_site_aniso_U_22
_atom_site_aniso_U_33
_atom_site_aniso_U_23
_atom_site_aniso_U_13
_atom_site_aniso_U_12
S1 0.0568(3) 0.0543(3) 0.0517(3) 0.0065(2) -0.0165(2) 0.0020(2)
S2 0.0568(3) 0.0541(3) 0.0518(3) -0.0063(2) -0.0164(2) -0.0016(2)
S3 0.0639(12) 0.101(3) 0.0518(12) 0.0073(15) -0.0066(10) 0.010(2)
S4 0.0612(12) 0.092(2) 0.0513(16) -0.0216(15) -0.0058(14) -0.006(2)
N1 0.0884(14) 0.0655(12) 0.0509(10) -0.0001(9) -0.0341(10) -0.0002(11)
C1 0.0916(19) 0.0546(14) 0.0926(19) -0.0141(13) -0.0300(16) 0.0002(13)
C2 0.0571(14) 0.0897(19) 0.0937(19) -0.0291(16) -0.0139(13) 0.0015(13)
C3 0.0613(13) 0.0598(13) 0.0630(13) -0.0178(11) -0.0181(11) 0.0035(11)
C4 0.0652(14) 0.0561(12) 0.0586(13) -0.0038(10) -0.0237(11) 0.0007(11)
C5 0.0468(11) 0.0495(11) 0.0506(11) 0.0010(9) -0.0163(9) 0.0017(9)
C6 0.0468(11) 0.0489(11) 0.0496(11) -0.0014(9) -0.0160(9) -0.0010(9)
C7 0.0654(14) 0.0551(12) 0.0562(12) 0.0040(10) -0.0246(11) -0.0004(11)
C8 0.0473(11) 0.0629(13) 0.0468(11) -0.0004(10) -0.0109(9) 0.0012(10)
C9 0.047(3) 0.079(3) 0.048(2) 0.004(2) -0.007(2) 0.000(4)
C10 0.055(3) 0.100(4) 0.049(2) 0.001(3) -0.004(2) 0.001(4)
C11 0.073(3) 0.113(4) 0.053(2) 0.003(3) 0.001(2) 0.002(3)
C12 0.089(3) 0.110(4) 0.054(3) 0.001(4) 0.002(2) 0.001(4)
C13 0.093(3) 0.125(4) 0.059(3) -0.012(3) -0.001(3) -0.002(4)
C14 0.073(3) 0.115(4) 0.058(3) -0.010(3) -0.002(2) 0.000(4)
C15 0.051(2) 0.100(3) 0.051(2) -0.010(3) -0.005(2) -0.004(3)
O1 0.107(4) 0.182(5) 0.048(2) 0.004(3) 0.013(3) -0.001(3)
O2 0.089(3) 0.087(2) 0.0461(17) -0.0011(17) -0.0060(17) 0.000(2)
O3 0.087(3) 0.128(4) 0.106(3) 0.002(3) 0.015(3) 0.000(3)
O4 0.104(4) 0.213(7) 0.098(4) -0.006(4) -0.033(4) 0.003(4)
N2 0.072(3) 0.094(3) 0.053(3) 0.000(2) 0.008(2) -0.002(2)
N3 0.085(3) 0.109(4) 0.102(3) -0.001(3) -0.009(3) -0.004(3)
C51 0.094(3) 0.099(4) 0.046(3) 0.004(3) 0.008(3) -0.002(3)
C52 0.079(3) 0.067(3) 0.051(2) 0.001(2) 0.008(2) 0.004(3)
C53 0.076(3) 0.052(2) 0.045(2) 0.003(2) 0.002(2) -0.002(2)
C54 0.069(5) 0.058(2) 0.0424(16) 0.000(3) 0.001(2) 0.000(3)
C55 0.078(3) 0.060(3) 0.058(3) 0.002(2) 0.007(3) 0.003(3)
C56 0.076(3) 0.058(3) 0.068(3) -0.003(2) 0.003(3) -0.003(3)
C57 0.075(3) 0.076(4) 0.091(4) -0.001(3) 0.001(3) -0.001(3)
C58 0.092(4) 0.108(4) 0.089(4) 0.000(4) -0.019(4) 0.000(3)
C59 0.086(3) 0.056(3) 0.056(4) 0.000(2) -0.009(3) -0.001(3)
C60 0.098(4) 0.060(4) 0.044(3) 0.000(3) -0.008(3) 0.002(4)
C61 0.095(4) 0.060(4) 0.052(3) 0.001(3) 0.007(3) 0.002(3)
C62 0.086(3) 0.060(3) 0.043(3) 0.002(2) 0.004(3) -0.003(3)
C63 0.082(4) 0.045(3) 0.040(2) 0.003(2) 0.005(2) 0.000(3)
C64 0.078(3) 0.044(3) 0.059(3) 0.001(3) -0.002(3) -0.001(2)
C65 0.080(3) 0.116(4) 0.080(3) 0.002(3) 0.003(3) -0.003(3)
C66 0.123(5) 0.155(5) 0.144(6) 0.021(5) -0.017(5) -0.021(5)
C67 0.155(6) 0.167(6) 0.209(7) 0.030(6) -0.014(6) -0.008(5)
C68 0.235(13) 0.204(10) 0.272(14) -0.010(10) -0.008(11) -0.014(9)
C69 0.090(4) 0.138(4) 0.094(4) -0.003(4) -0.007(3) 0.004(4)
C70 0.110(5) 0.114(4) 0.137(5) -0.012(4) 0.001(4) 0.014(4)
C71 0.169(9) 0.135(7) 0.247(11) -0.065(8) -0.039(8) 0.029(7)
C72 0.097(4) 0.148(4) 0.160(5) 0.002(5) 0.001(4) -0.003(4)
C73 0.120(5) 0.144(5) 0.169(6) -0.025(5) 0.016(5) -0.006(5)
C74 0.104(4) 0.112(4) 0.135(5) -0.023(4) 0.010(4) 0.001(4)
C75 0.158(9) 0.168(7) 0.188(10) 0.002(8) 0.000(8) -0.011(7)
C76 0.146(6) 0.180(6) 0.205(7) 0.006(6) -0.004(6) -0.003(5)
C77 0.174(7) 0.179(6) 0.221(7) 0.017(6) 0.000(6) 0.010(6)
C78 0.256(14) 0.261(13) 0.278(14) -0.022(11) 0.036(12) -0.008(12)
C9A 0.049(3) 0.081(3) 0.048(2) -0.002(2) -0.009(2) 0.000(4)
S3A 0.0615(11) 0.090(2) 0.0499(15) 0.0206(14) -0.0061(13) 0.0055(19)
C10A 0.056(2) 0.099(3) 0.053(2) 0.013(3) -0.006(2) 0.002(3)
C11A 0.077(3) 0.111(4) 0.061(3) 0.012(3) -0.002(2) 0.002(4)
C12A 0.091(3) 0.124(4) 0.059(3) 0.009(3) -0.002(3) -0.002(4)
C13A 0.090(3) 0.112(4) 0.052(2) -0.002(3) 0.000(2) -0.002(4)
C14A 0.072(3) 0.112(4) 0.054(2) -0.003(3) 0.001(2) -0.005(3)
C15A 0.055(2) 0.101(4) 0.049(2) -0.001(3) -0.007(2) -0.002(4)
S4A 0.0648(12) 0.101(3) 0.0514(12) -0.0083(15) -0.0054(9) -0.011(2)

loop_
_atom_type_symbol
_atom_type_description
_atom_type_scat_dispersion_real
_atom_type_scat_dispersion_imag
_atom_type_scat_source
C C 0.0181 0.0091 'International Tables Vol C Tables 4.2.6.8 and 6.1.1.4'
H H 0.0000 0.0000 'International Tables Vol C Tables 4.2.6.8 and 6.1.1.4'
N N 0.0311 0.0180 'International Tables Vol C Tables 4.2.6.8 and 6.1.1.4'
O O 0.0492 0.0322 'International Tables Vol C Tables 4.2.6.8 and 6.1.1.4'
S S 0.3331 0.5567 'International Tables Vol C Tables 4.2.6.8 and 6.1.1.4'

loop_
_geom_angle_atom_site_label_1
_geom_angle_atom_site_label_2
_geom_angle_atom_site_label_3
_geom_angle
_geom_angle_site_symmetry_1
_geom_angle_site_symmetry_3
_geom_angle_publ_flag
C5 S1 C8 93.99(10) . . ?
C6 S2 C8 94.04(10) . . ?
C9 S3 C10 94.7(4) . . ?
C15 S4 C9 94.5(4) . . ?
C4 N1 H1 123.6 . . ?
C7 N1 H1 123.6 . . ?
C7 N1 C4 112.75(18) . . ?
H1A C1 H1B 109.5 . . ?
H1A C1 H1C 109.5 . . ?
H1B C1 H1C 109.5 . . ?
C3 C1 H1A 109.5 . . ?
C3 C1 H1B 109.5 . . ?
C3 C1 H1C 109.5 . . ?
H2A C2 H2B 109.5 . . ?
H2A C2 H2C 109.5 . . ?
H2B C2 H2C 109.5 . . ?
C3 C2 H2A 109.5 . . ?
C3 C2 H2B 109.5 . . ?
C3 C2 H2C 109.5 . . ?
C1 C3 C2 109.2(2) . . ?
C4 C3 C1 109.92(19) . . ?
C4 C3 C2 109.3(2) . . ?
C4 C3 C7 109.33(18) . 15_566 ?
C7 C3 C1 109.3(2) 15_566 . ?
C7 C3 C2 109.76(19) 15_566 . ?
N1 C4 C3 121.39(19) . . ?
C5 C4 N1 104.84(19) . . ?
C5 C4 C3 133.8(2) . . ?
C4 C5 S1 134.36(17) . . ?
C4 C5 C6 108.88(18) . . ?
C6 C5 S1 116.57(15) . . ?
C5 C6 S2 116.85(15) . . ?
C7 C6 S2 134.60(17) . . ?
C7 C6 C5 108.33(18) . . ?
N1 C7 C3 121.28(19) . 12_767 ?
C6 C7 N1 105.19(18) . . ?
C6 C7 C3 133.5(2) . 12_767 ?
S1 C8 S2 116.72(11) . . ?
C9 C8 S1 126.3(4) . . ?
C9 C8 S2 116.9(4) . . ?
C9A C8 S1 116.4(4) . . ?
C9A C8 S2 126.9(4) . . ?
S3 C9 S4 114.7(4) . . ?
C8 C9 S3 121.3(6) . . ?
C8 C9 S4 123.9(6) . . ?
C11 C10 S3 121.9(5) . . ?
C15 C10 S3 116.7(5) . . ?
C15 C10 C11 121.3(6) . . ?
C10 C11 H11 120.6 . . ?
C12 C11 C10 118.8(6) . . ?
C12 C11 H11 120.6 . . ?
C11 C12 H12 120.2 . . ?
C11 C12 C13 119.6(6) . . ?
C13 C12 H12 120.2 . . ?
C12 C13 H13 119.1 . . ?
C14 C13 C12 121.9(6) . . ?
C14 C13 H13 119.1 . . ?
C13 C14 H14 121.3 . . ?
C13 C14 C15 117.4(6) . . ?
C15 C14 H14 121.3 . . ?
C10 C15 S4 116.6(5) . . ?
C10 C15 C14 121.0(6) . . ?
C14 C15 S4 122.4(5) . . ?
C51 N2 C65 118.5(6) . . ?
C52 N2 C51 122.3(6) . . ?
C52 N2 C65 119.1(5) . . ?
C57 N3 C58 120.4(6) . . ?
C57 N3 C72 120.9(7) . . ?
C58 N3 C72 118.5(7) . . ?
O1 C51 N2 121.0(7) . . ?
O1 C51 C62 120.3(6) . . ?
N2 C51 C62 118.7(5) . . ?
O2 C52 N2 119.9(6) . . ?
O2 C52 C53 121.6(5) . . ?
N2 C52 C53 118.5(5) . . ?
C54 C53 C52 120.5(5) . . ?
C54 C53 C63 119.3(5) . . ?
C63 C53 C52 120.2(5) . . ?
C53 C54 H54 119.6 . . ?
C53 C54 C55 120.8(5) . . ?
C55 C54 H54 119.6 . . ?
C54 C55 H55 119.5 . . ?
C56 C55 C54 121.0(6) . . ?
C56 C55 H55 119.5 . . ?
C55 C56 C57 120.8(6) . . ?
C55 C56 C64 120.4(6) . . ?
C64 C56 C57 118.8(6) . . ?
O3 C57 N3 118.0(7) . . ?
O3 C57 C56 122.0(8) . . ?
N3 C57 C56 120.0(7) . . ?
O4 C58 N3 118.0(7) . . ?
O4 C58 C59 121.8(8) . . ?
N3 C58 C59 120.2(7) . . ?
C60 C59 C58 122.3(8) . . ?
C60 C59 C64 119.3(8) . . ?
C64 C59 C58 118.4(8) . . ?
C59 C60 H60 119.0 . . ?
C59 C60 C61 122.0(11) . . ?
C61 C60 H60 119.0 . . ?
C60 C61 H61 120.3 . . ?
C62 C61 C60 119.4(11) . . ?
C62 C61 H61 120.3 . . ?
C61 C62 C51 119.9(8) . . ?
C61 C62 C63 120.1(8) . . ?
C63 C62 C51 120.0(6) . . ?
C53 C63 C64 120.0(6) . . ?
C62 C63 C53 120.3(6) . . ?
C62 C63 C64 119.8(7) . . ?
C56 C64 C63 118.5(7) . . ?
C59 C64 C56 122.2(7) . . ?
C59 C64 C63 119.3(8) . . ?
N2 C65 H65 104.5 . . ?
N2 C65 C69 112.2(6) . . ?
C66 C65 N2 115.8(8) . . ?
C66 C65 H65 104.5 . . ?
C66 C65 C69 113.7(8) . . ?
C69 C65 H65 104.5 . . ?
C65 C66 H66A 103.1 . . ?
C65 C66 H66B 103.1 . . ?
C65 C66 C67 136.1(13) . . ?
H66A C66 H66B 105.1 . . ?
C67 C66 H66A 103.1 . . ?
C67 C66 H66B 103.1 . . ?
C66 C67 H67A 107.7 . . ?
C66 C67 H67B 107.7 . . ?
H67A C67 H67B 107.1 . . ?
C68 C67 C66 118.4(12) . . ?
C68 C67 H67A 107.7 . . ?
C68 C67 H67B 107.7 . . ?
C67 C68 H68A 109.5 . . ?
C67 C68 H68B 109.5 . . ?
C67 C68 H68C 109.5 . . ?
H68A C68 H68B 109.5 . . ?
H68A C68 H68C 109.5 . . ?
H68B C68 H68C 109.5 . . ?
C65 C69 H69A 108.4 . . ?
C65 C69 H69B 108.4 . . ?
H69A C69 H69B 107.4 . . ?
C70 C69 C65 115.6(7) . . ?
C70 C69 H69A 108.4 . . ?
C70 C69 H69B 108.4 . . ?
C69 C70 H70A 109.8 . . ?
C69 C70 H70B 109.8 . . ?
C69 C70 C71 109.5(8) . . ?
H70A C70 H70B 108.2 . . ?
C71 C70 H70A 109.8 . . ?
C71 C70 H70B 109.8 . . ?
C70 C71 H71A 109.5 . . ?
C70 C71 H71B 109.5 . . ?
C70 C71 H71C 109.5 . . ?
H71A C71 H71B 109.5 . . ?
H71A C71 H71C 109.5 . . ?
H71B C71 H71C 109.5 . . ?
N3 C72 H72 98.4 . . ?
C73 C72 N3 110.5(8) . . ?
C73 C72 H72 98.4 . . ?
C76 C72 N3 109.9(9) . . ?
C76 C72 H72 98.4 . . ?
C76 C72 C73 133.0(11) . . ?
C72 C73 H73A 105.0 . . ?
C72 C73 H73B 105.0 . . ?
C72 C73 C74 129.3(11) . . ?
H73A C73 H73B 105.8 . . ?
C74 C73 H73A 105.0 . . ?
C74 C73 H73B 105.0 . . ?
C73 C74 H74A 109.2 . . ?
C73 C74 H74B 109.2 . . ?
H74A C74 H74B 107.9 . . ?
C75 C74 C73 111.9(8) . . ?
C75 C74 H74A 109.2 . . ?
C75 C74 H74B 109.2 . . ?
C74 C75 H75A 109.5 . . ?
C74 C75 H75B 109.5 . . ?
C74 C75 H75C 109.5 . . ?
H75A C75 H75B 109.5 . . ?
H75A C75 H75C 109.5 . . ?
H75B C75 H75C 109.5 . . ?
C72 C76 H76A 103.6 . . ?
C72 C76 H76B 103.6 . . ?
C72 C76 C77 134.4(13) . . ?
H76A C76 H76B 105.3 . . ?
C77 C76 H76A 103.6 . . ?
C77 C76 H76B 103.6 . . ?
C76 C77 H77A 108.7 . . ?
C76 C77 H77B 108.7 . . ?
C76 C77 C78 114.3(12) . . ?
H77A C77 H77B 107.6 . . ?
C78 C77 H77A 108.7 . . ?
C78 C77 H77B 108.7 . . ?
C77 C78 H78A 109.5 . . ?
C77 C78 H78B 109.5 . . ?
C77 C78 H78C 109.5 . . ?
H78A C78 H78B 109.5 . . ?
H78A C78 H78C 109.5 . . ?
H78B C78 H78C 109.5 . . ?
C8 C9A S3A 124.7(6) . . ?
C8 C9A S4A 120.4(6) . . ?
S4A C9A S3A 114.8(4) . . ?
C10A S3A C9A 95.1(4) . . ?
C11A C10A S3A 123.0(6) . . ?
C15A C10A S3A 116.4(5) . . ?
C15A C10A C11A 120.6(7) . . ?
C10A C11A H11A 121.5 . . ?
C12A C11A C10A 117.0(7) . . ?
C12A C11A H11A 121.5 . . ?
C11A C12A H12A 119.0 . . ?
C11A C12A C13A 122.1(7) . . ?
C13A C12A H12A 119.0 . . ?
C12A C13A H13A 120.4 . . ?
C14A C13A C12A 119.2(7) . . ?
C14A C13A H13A 120.4 . . ?
C13A C14A H14A 120.5 . . ?
C13A C14A C15A 119.1(7) . . ?
C15A C14A H14A 120.5 . . ?
C10A C15A C14A 122.1(7) . . ?
C10A C15A S4A 117.1(5) . . ?
C14A C15A S4A 120.8(6) . . ?
C9A S4A C15A 93.9(4) . . ?

loop_
_geom_bond_atom_site_label_1
_geom_bond_atom_site_label_2
_geom_bond_distance
_geom_bond_site_symmetry_2
_geom_bond_publ_flag
S1 C5 1.753(2) . ?
S1 C8 1.757(2) . ?
S2 C6 1.748(2) . ?
S2 C8 1.755(2) . ?
S3 C9 1.729(7) . ?
S3 C10 1.753(7) . ?
S4 C9 1.761(7) . ?
S4 C15 1.741(7) . ?
N1 H1 0.8700 . ?
N1 C4 1.378(3) . ?
N1 C7 1.373(3) . ?
C1 H1A 0.9700 . ?
C1 H1B 0.9700 . ?
C1 H1C 0.9700 . ?
C1 C3 1.533(4) . ?
C2 H2A 0.9700 . ?
C2 H2B 0.9700 . ?
C2 H2C 0.9700 . ?
C2 C3 1.536(4) . ?
C3 C4 1.504(3) . ?
C3 C7 1.509(3) 15_566 ?
C4 C5 1.369(3) . ?
C5 C6 1.416(3) . ?
C6 C7 1.372(3) . ?
C8 C9 1.360(7) . ?
C8 C9A 1.357(7) . ?
C10 C11 1.396(7) . ?
C10 C15 1.372(8) . ?
C11 H11 0.9400 . ?
C11 C12 1.391(8) . ?
C12 H12 0.9400 . ?
C12 C13 1.411(9) . ?
C13 H13 0.9400 . ?
C13 C14 1.382(8) . ?
C14 H14 0.9400 . ?
C14 C15 1.415(7) . ?
O1 C51 1.203(7) . ?
O2 C52 1.217(6) . ?
O3 C57 1.249(8) . ?
O4 C58 1.230(8) . ?
N2 C51 1.398(8) . ?
N2 C52 1.396(7) . ?
N2 C65 1.488(8) . ?
N3 C57 1.386(9) . ?
N3 C58 1.409(10) . ?
N3 C72 1.470(9) . ?
C51 C62 1.467(11) . ?
C52 C53 1.458(8) . ?
C53 C54 1.369(8) . ?
C53 C63 1.412(8) . ?
C54 H54 0.9400 . ?
C54 C55 1.395(9) . ?
C55 H55 0.9400 . ?
C55 C56 1.369(7) . ?
C56 C57 1.436(8) . ?
C56 C64 1.401(9) . ?
C58 C59 1.436(11) . ?
C59 C60 1.376(13) . ?
C59 C64 1.386(9) . ?
C60 H60 0.9400 . ?
C60 C61 1.398(6) . ?
C61 H61 0.9400 . ?
C61 C62 1.373(11) . ?
C62 C63 1.397(8) . ?
C63 C64 1.430(6) . ?
C65 H65 0.9900 . ?
C65 C66 1.430(11) . ?
C65 C69 1.571(10) . ?
C66 H66A 0.9800 . ?
C66 H66B 0.9800 . ?
C66 C67 1.477(13) . ?
C67 H67A 0.9800 . ?
C67 H67B 0.9800 . ?
C67 C68 1.446(13) . ?
C68 H68A 0.9700 . ?
C68 H68B 0.9700 . ?
C68 H68C 0.9700 . ?
C69 H69A 0.9800 . ?
C69 H69B 0.9800 . ?
C69 C70 1.456(10) . ?
C70 H70A 0.9800 . ?
C70 H70B 0.9800 . ?
C70 C71 1.646(12) . ?
C71 H71A 0.9700 . ?
C71 H71B 0.9700 . ?
C71 H71C 0.9700 . ?
C72 H72 0.9900 . ?
C72 C73 1.470(12) . ?
C72 C76 1.320(11) . ?
C73 H73A 0.9800 . ?
C73 H73B 0.9800 . ?
C73 C74 1.590(13) . ?
C74 H74A 0.9800 . ?
C74 H74B 0.9800 . ?
C74 C75 1.489(12) . ?
C75 H75A 0.9700 . ?
C75 H75B 0.9700 . ?
C75 H75C 0.9700 . ?
C76 H76A 0.9800 . ?
C76 H76B 0.9800 . ?
C76 C77 1.430(12) . ?
C77 H77A 0.9800 . ?
C77 H77B 0.9800 . ?
C77 C78 1.527(15) . ?
C78 H78A 0.9700 . ?
C78 H78B 0.9700 . ?
C78 H78C 0.9700 . ?
C9A S3A 1.750(8) . ?
C9A S4A 1.741(8) . ?
S3A C10A 1.740(8) . ?
C10A C11A 1.423(8) . ?
C10A C15A 1.360(9) . ?
C11A H11A 0.9400 . ?
C11A C12A 1.391(9) . ?
C12A H12A 0.9400 . ?
C12A C13A 1.430(10) . ?
C13A H13A 0.9400 . ?
C13A C14A 1.364(9) . ?
C14A H14A 0.9400 . ?
C14A C15A 1.412(8) . ?
C15A S4A 1.772(8) . ?

loop_
_geom_torsion_atom_site_label_1
_geom_torsion_atom_site_label_2
_geom_torsion_atom_site_label_3
_geom_torsion_atom_site_label_4
_geom_torsion
_geom_torsion_site_symmetry_1
_geom_torsion_site_symmetry_2
_geom_torsion_site_symmetry_3
_geom_torsion_site_symmetry_4
_geom_torsion_publ_flag
S1 C5 C6 S2 0.2(2) . . . . ?
S1 C5 C6 C7 175.53(16) . . . . ?
S1 C8 C9 S3 0(2) . . . . ?
S1 C8 C9 S4 177.7(9) . . . . ?
S1 C8 C9A S3A 0(2) . . . . ?
S1 C8 C9A S4A 178.2(10) . . . . ?
S2 C6 C7 N1 174.78(19) . . . . ?
S2 C6 C7 C3 -5.0(4) . . . 12_767 ?
S2 C8 C9 S3 -178.0(11) . . . . ?
S2 C8 C9 S4 0(2) . . . . ?
S2 C8 C9A S3A -177.9(9) . . . . ?
S2 C8 C9A S4A 1(2) . . . . ?
S3 C10 C11 C12 179.3(8) . . . . ?
S3 C10 C15 S4 -0.5(11) . . . . ?
S3 C10 C15 C14 179.4(7) . . . . ?
N1 C4 C5 S1 -174.97(19) . . . . ?
N1 C4 C5 C6 -0.5(3) . . . . ?
C1 C3 C4 N1 -176.6(2) . . . . ?
C1 C3 C4 C5 3.5(4) . . . . ?
C2 C3 C4 N1 63.6(3) . . . . ?
C2 C3 C4 C5 -116.3(3) . . . . ?
C3 C4 C5 S1 4.9(4) . . . . ?
C3 C4 C5 C6 179.4(2) . . . . ?
C4 N1 C7 C3 178.9(2) . . . 12_767 ?
C4 N1 C7 C6 -0.9(3) . . . . ?
C4 C5 C6 S2 -175.45(16) . . . . ?
C4 C5 C6 C7 -0.1(3) . . . . ?
C5 S1 C8 S2 -13.38(13) . . . . ?
C5 S1 C8 C9 169.0(13) . . . . ?
C5 S1 C8 C9A 168.7(12) . . . . ?
C5 C6 C7 N1 0.6(3) . . . . ?
C5 C6 C7 C3 -179.2(2) . . . 12_767 ?
C6 S2 C8 S1 13.45(13) . . . . ?
C6 S2 C8 C9 -168.7(12) . . . . ?
C6 S2 C8 C9A -168.9(13) . . . . ?
C7 N1 C4 C3 -179.0(2) . . . . ?
C7 N1 C4 C5 0.9(3) . . . . ?
C7 C3 C4 N1 -56.6(3) 15_566 . . . ?
C7 C3 C4 C5 123.5(3) 15_566 . . . ?
C8 S1 C5 C4 -178.1(2) . . . . ?
C8 S1 C5 C6 7.71(18) . . . . ?
C8 S2 C6 C5 -7.95(18) . . . . ?
C8 S2 C6 C7 178.2(2) . . . . ?
C8 C9A S3A C10A -165.2(18) . . . . ?
C8 C9A S4A C15A 166.0(17) . . . . ?
C9 S3 C10 C11 171.6(11) . . . . ?
C9 S3 C10 C15 -9.4(11) . . . . ?
C9 S4 C15 C10 9.9(11) . . . . ?
C9 S4 C15 C14 -170.0(10) . . . . ?
C10 S3 C9 S4 16.0(14) . . . . ?
C10 S3 C9 C8 -165.8(17) . . . . ?
C10 C11 C12 C13 1.0(14) . . . . ?
C11 C10 C15 S4 178.5(8) . . . . ?
C11 C10 C15 C14 -1.5(13) . . . . ?
C11 C12 C13 C14 -1.1(14) . . . . ?
C12 C13 C14 C15 -0.1(12) . . . . ?
C13 C14 C15 S4 -178.7(7) . . . . ?
C13 C14 C15 C10 1.4(12) . . . . ?
C15 S4 C9 S3 -16.3(14) . . . . ?
C15 S4 C9 C8 165.6(18) . . . . ?
C15 C10 C11 C12 0.3(14) . . . . ?
O1 C51 C62 C61 0.03(19) . . . . ?
O1 C51 C62 C63 -179.98(11) . . . . ?
O2 C52 C53 C54 0.0(2) . . . . ?
O2 C52 C53 C63 179.98(13) . . . . ?
O4 C58 C59 C60 0.0(2) . . . . ?
O4 C58 C59 C64 -179.99(13) . . . . ?
N2 C51 C62 C61 179.99(11) . . . . ?
N2 C51 C62 C63 -0.02(18) . . . . ?
N2 C52 C53 C54 180.00(11) . . . . ?
N2 C52 C53 C63 0.01(18) . . . . ?
N2 C65 C66 C67 -5(2) . . . . ?
N2 C65 C69 C70 -54.6(10) . . . . ?
N3 C58 C59 C60 179.99(11) . . . . ?
N3 C58 C59 C64 -0.01(18) . . . . ?
N3 C72 C73 C74 24(2) . . . . ?
N3 C72 C76 C77 27(2) . . . . ?
C51 N2 C52 O2 180.00(11) . . . . ?
C51 N2 C52 C53 -0.03(15) . . . . ?
C51 N2 C65 C66 65.0(9) . . . . ?
C51 N2 C65 C69 -67.9(6) . . . . ?
C51 C62 C63 C53 0.00(19) . . . . ?
C51 C62 C63 C64 -179.98(12) . . . . ?
C52 N2 C51 O1 179.99(9) . . . . ?
C52 N2 C51 C62 0.03(15) . . . . ?
C52 N2 C65 C66 -115.2(8) . . . . ?
C52 N2 C65 C69 111.8(5) . . . . ?
C52 C53 C54 C55 -179.98(12) . . . . ?
C52 C53 C63 C62 0.00(19) . . . . ?
C52 C53 C63 C64 179.98(12) . . . . ?
C53 C54 C55 C56 0.0(2) . . . . ?
C53 C63 C64 C56 0.04(18) . . . . ?
C53 C63 C64 C59 180.00(12) . . . . ?
C54 C53 C63 C62 -179.99(12) . . . . ?
C54 C53 C63 C64 -0.01(19) . . . . ?
C54 C55 C56 C57 179.99(12) . . . . ?
C54 C55 C56 C64 0.1(2) . . . . ?
C55 C56 C57 O3 0.1(2) . . . . ?
C55 C56 C57 N3 -179.97(11) . . . . ?
C55 C56 C64 C59 179.97(13) . . . . ?
C55 C56 C64 C63 -0.07(19) . . . . ?
C57 N3 C58 O4 179.99(11) . . . . ?
C57 N3 C58 C59 0.01(15) . . . . ?
C57 N3 C72 C73 -71.6(10) . . . . ?
C57 N3 C72 C76 83.9(10) . . . . ?
C57 C56 C64 C59 0.06(19) . . . . ?
C57 C56 C64 C63 -179.98(12) . . . . ?
C58 N3 C57 O3 179.99(11) . . . . ?
C58 N3 C57 C56 0.03(15) . . . . ?
C58 N3 C72 C73 104.5(9) . . . . ?
C58 N3 C72 C76 -100.0(10) . . . . ?
C58 C59 C60 C61 179.99(12) . . . . ?
C58 C59 C64 C56 -0.03(19) . . . . ?
C58 C59 C64 C63 -179.98(12) . . . . ?
C59 C60 C61 C62 0.00(19) . . . . ?
C60 C59 C64 C56 179.97(12) . . . . ?
C60 C59 C64 C63 0.02(19) . . . . ?
C60 C61 C62 C51 179.99(12) . . . . ?
C60 C61 C62 C63 0.00(19) . . . . ?
C61 C62 C63 C53 180.00(12) . . . . ?
C61 C62 C63 C64 0.01(19) . . . . ?
C62 C63 C64 C56 -179.98(12) . . . . ?
C62 C63 C64 C59 -0.02(19) . . . . ?
C63 C53 C54 C55 0.0(2) . . . . ?
C64 C56 C57 O3 179.98(13) . . . . ?
C64 C56 C57 N3 -0.06(18) . . . . ?
C64 C59 C60 C61 0.0(2) . . . . ?
C65 N2 C51 O1 -0.2(4) . . . . ?
C65 N2 C51 C62 179.8(3) . . . . ?
C65 N2 C52 O2 0.2(4) . . . . ?
C65 N2 C52 C53 -179.8(3) . . . . ?
C65 C66 C67 C68 143.3(17) . . . . ?
C65 C69 C70 C71 174.1(9) . . . . ?
C66 C65 C69 C70 171.4(10) . . . . ?
C69 C65 C66 C67 127.2(16) . . . . ?
C72 N3 C57 O3 -4.0(5) . . . . ?
C72 N3 C57 C56 176.0(4) . . . . ?
C72 N3 C58 O4 3.9(5) . . . . ?
C72 N3 C58 C59 -176.1(4) . . . . ?
C72 C73 C74 C75 -160.3(14) . . . . ?
C72 C76 C77 C78 -135(2) . . . . ?
C73 C72 C76 C77 174.5(15) . . . . ?
C76 C72 C73 C74 -123.6(18) . . . . ?
C9A S3A C10A C11A 170.8(11) . . . . ?
C9A S3A C10A C15A -10.5(11) . . . . ?
S3A C9A S4A C15A -15.5(13) . . . . ?
S3A C10A C11A C12A 178.8(7) . . . . ?
S3A C10A C15A C14A -178.2(8) . . . . ?
S3A C10A C15A S4A 1.4(11) . . . . ?
C10A C11A C12A C13A -0.9(12) . . . . ?
C10A C15A S4A C9A 8.5(11) . . . . ?
C11A C10A C15A C14A 0.6(13) . . . . ?
C11A C10A C15A S4A -179.8(7) . . . . ?
C11A C12A C13A C14A 0.9(13) . . . . ?
C12A C13A C14A C15A -0.2(13) . . . . ?
C13A C14A C15A C10A -0.5(14) . . . . ?
C13A C14A C15A S4A 179.9(8) . . . . ?
C14A C15A S4A C9A -171.9(11) . . . . ?
C15A C10A C11A C12A 0.1(12) . . . . ?
S4A C9A S3A C10A 16.3(14) . . . . ?

loop_
_smtbx_masks_void_nr
_smtbx_masks_void_average_x
_smtbx_masks_void_average_y
_smtbx_masks_void_average_z
_smtbx_masks_void_volume
_smtbx_masks_void_count_electrons
_smtbx_masks_void_content
1 -0.725 -0.180 -0.209 2521.9 581.6 ?
